data_7714081
loop_
_publ_author_name
'Li, Si-Fan'
'Li, Jian-Sheng'
'Zhu, Hao-Tian'
'Zhang, Li-Yuan'
'Sang, Xiao-Jing'
'Zhu, Zai-Ming'
'You, Wansheng'
'Zhang, Fuxiang'

_publ_section_title
;
 Development of polyoxometalate-based Ag-H2biim inorganic-organic hybrid
 compounds functionalized for acid electrocatalytic hydrogen evolution
 reaction
;
_journal_name_full 'Dalton Transactions'
_journal_paper_doi 10.1039/D3DT02820H
_journal_year 2023
_chemical_formula_moiety 'C26 H24 Ag4 N16 O44 Si W12,4H2O'
_chemical_formula_sum 'C26 H32 Ag4 N16 O48 Si W12'
_chemical_formula_weight 4002.44
_space_group_crystal_system monoclinic
_space_group_IT_number 14
_space_group_name_Hall '-P 2yn'
_space_group_name_H-M_alt 'P 1 21/n 1'
_atom_sites_solution_hydrogens mixed
_audit_creation_method SHELXL-2014/7
_audit_update_record
;
2023-09-22 deposited with the CCDC.	2023-09-29 downloaded from the CCDC.
;
_cell_angle_alpha 90
_cell_angle_beta 94.238(7)
_cell_angle_gamma 90
_cell_formula_units_Z 2
_cell_length_a 14.113(7)
_cell_length_b 15.931(8)
_cell_length_c 15.581(8)
_cell_measurement_reflns_used 5202
_cell_measurement_temperature 296(2)
_cell_measurement_theta_max 25.16
_cell_measurement_theta_min 2.27
_cell_volume 3494(3)
_computing_cell_refinement 'SMART (Bruker, 2005)'
_computing_data_collection 'SMART (Bruker, 2005)'
_computing_data_reduction SAINT
_computing_molecular_graphics 'SHELXTL (Sheldrick, 1997a)'
_computing_publication_material SHELXTL
_computing_structure_refinement 'SHELXL-2014/7 (Sheldrick, 2014)'
_computing_structure_solution 'SHELXS-97 (Sheldrick, 1990)'
_diffrn_ambient_temperature 296(2)
_diffrn_measured_fraction_theta_full 0.994
_diffrn_measured_fraction_theta_max 0.994
_diffrn_measurement_device_type 'CCD area detector'
_diffrn_measurement_method 'phi and omega scans'
_diffrn_radiation_type MoK\a
_diffrn_radiation_wavelength 0.71073
_diffrn_reflns_av_R_equivalents 0.0450
_diffrn_reflns_av_unetI/netI 0.0504
_diffrn_reflns_Laue_measured_fraction_full 0.994
_diffrn_reflns_Laue_measured_fraction_max 0.994
_diffrn_reflns_limit_h_max 16
_diffrn_reflns_limit_h_min -16
_diffrn_reflns_limit_k_max 17
_diffrn_reflns_limit_k_min -19
_diffrn_reflns_limit_l_max 12
_diffrn_reflns_limit_l_min -18
_diffrn_reflns_number 18177
_diffrn_reflns_point_group_measured_fraction_full 0.994
_diffrn_reflns_point_group_measured_fraction_max 0.994
_diffrn_reflns_theta_full 25.242
_diffrn_reflns_theta_max 25.245
_diffrn_reflns_theta_min 1.831
_exptl_absorpt_coefficient_mu 20.881
_exptl_absorpt_correction_T_max 0.158
_exptl_absorpt_correction_T_min 0.103
_exptl_absorpt_correction_type multi-scan
_exptl_absorpt_process_details '(SADABS; Sheldrick, 2003)'
_exptl_crystal_colour colorless
_exptl_crystal_density_diffrn 3.805
_exptl_crystal_description block
_exptl_crystal_F_000 3548
_exptl_crystal_size_max 0.200
_exptl_crystal_size_mid 0.150
_exptl_crystal_size_min 0.140
_refine_diff_density_max 1.586
_refine_diff_density_min -1.460
_refine_diff_density_rms 0.248
_refine_ls_extinction_method none
_refine_ls_goodness_of_fit_ref 1.070
_refine_ls_hydrogen_treatment constr
_refine_ls_matrix_type full
_refine_ls_number_parameters 736
_refine_ls_number_reflns 6284
_refine_ls_number_restraints 3367
_refine_ls_restrained_S_all 0.862
_refine_ls_R_factor_all 0.0617
_refine_ls_R_factor_gt 0.0435
_refine_ls_shift/su_max 0.001
_refine_ls_shift/su_mean 0.000
_refine_ls_structure_factor_coef Fsqd
_refine_ls_weighting_details 'w=1/[\s^2^(Fo^2^)+(0.0473P)^2^+43.4808P] where P=(Fo^2^+2Fc^2^)/3'
_refine_ls_weighting_scheme calc
_refine_ls_wR_factor_gt 0.1053
_refine_ls_wR_factor_ref 0.1140
_reflns_Friedel_coverage 0.000
_reflns_number_gt 4893
_reflns_number_total 6284
_reflns_threshold_expression 'I > 2\s(I)'
_cod_data_source_file d3dt02820h2.cif
_cod_data_source_block 1
_cod_depositor_comments
;
The following automatic conversions were performed:

data item '_exptl_absorpt_correction_type' value 'Multi-scan' was
changed to 'multi-scan' in accordance with the
/home/data/users/saulius/crontab/automatic-downloads/rss-feeds/RSC/lib/dictionaries/cif_core.dic
dictionary named 'cif_core.dic' version 2.4.2 last updated on
2011-04-26.

Automatic conversion script
Id: cif_fix_values 8170 2020-07-09 18:12:32Z antanas 
;
_cod_original_sg_symbol_H-M 'P 21/n'
_cod_database_code 7714081
_shelx_shelxl_version_number 2014/7
_shelx_space_group_comment
;
The symmetry employed for this shelxl refinement is uniquely defined
by the following loop, which should always be used as a source of
symmetry information in preference to the above space-group names.
They are only intended as comments.
;
_shelx_estimated_absorpt_t_min 0.103
_shelx_estimated_absorpt_t_max 0.158

loop_
_space_group_symop_operation_xyz
'x, y, z'
'-x+1/2, y+1/2, -z+1/2'
'-x, -y, -z'
'x-1/2, -y-1/2, z-1/2'

loop_
_atom_site_label
_atom_site_type_symbol
_atom_site_fract_x
_atom_site_fract_y
_atom_site_fract_z
_atom_site_U_iso_or_equiv
_atom_site_adp_type
_atom_site_occupancy
_atom_site_site_symmetry_order
_atom_site_calc_flag
_atom_site_refinement_flags_posn
_atom_site_refinement_flags_adp
_atom_site_refinement_flags_occupancy
_atom_site_disorder_assembly
_atom_site_disorder_group
W1 W 0.71456(4) 0.40277(4) 0.45629(4) 0.03771(16) Uani 1 1 d . . . . .
W2A W 0.70839(18) 0.63872(10) 0.48300(16) 0.0311(4) Uani 0.5 1 d . . P A 2
W2 W 0.70432(18) 0.60533(11) 0.48250(17) 0.0348(5) Uani 0.5 1 d . . P B 1
W3 W 0.47670(13) 0.34400(10) 0.66544(12) 0.0342(4) Uani 0.5 1 d . . P B 1
W3A W 0.49881(13) 0.37488(10) 0.68128(12) 0.0328(4) Uani 0.5 1 d . . P A 2
W4 W 0.6904(4) 0.4981(3) 0.6698(3) 0.0308(6) Uani 0.5 1 d . . P B 1
W4A W 0.6891(5) 0.4785(3) 0.6520(3) 0.0362(7) Uani 0.5 1 d . . P A 2
W5 W 0.4597(4) 0.5718(5) 0.7014(5) 0.0339(8) Uani 0.5 1 d . . P B 1
W5A W 0.4821(4) 0.5804(5) 0.7138(5) 0.0323(8) Uani 0.5 1 d . . P A 2
W6 W 0.51889(18) 0.29392(15) 0.4626(2) 0.0356(5) Uani 0.5 1 d . . P B 1
W6A W 0.49373(18) 0.27091(14) 0.4665(2) 0.0347(5) Uani 0.5 1 d . . P A 2
Si1 Si 0.5000 0.5000 0.5000 0.0357(12) Uani 1 2 d DS . P . .
Ag1 Ag 0.52373(10) 0.85023(8) 0.94318(9) 0.0586(3) Uani 1 1 d . . . . .
Ag2 Ag 0.53171(9) 0.80015(8) 0.76814(9) 0.0581(3) Uani 1 1 d . . . . .
O1 O 0.4798(7) 0.2923(6) 0.7546(6) 0.0421(15) Uani 1 1 d . U . . .
O2A O 0.4609(14) 0.4703(12) 0.7463(13) 0.0402(16) Uani 0.5 1 d . U P . .
O2 O 0.4394(14) 0.4526(12) 0.6986(13) 0.0404(16) Uani 0.5 1 d . U P B 1
O3A O 0.4857(14) 0.3274(14) 0.3594(14) 0.0394(17) Uani 0.5 1 d . U P A 2
O3 O 0.5155(14) 0.3198(14) 0.3421(14) 0.0403(17) Uani 0.5 1 d . U P B 1
O4 O 0.4477(13) 0.5617(11) 0.5531(12) 0.0398(14) Uani 0.5 1 d . U P B 1
O5 O 0.6065(13) 0.4929(11) 0.5140(12) 0.0400(13) Uani 0.5 1 d . U P A 2
O6 O 0.4576(13) 0.4062(7) 0.5253(12) 0.0403(14) Uani 0.5 1 d D U P A 2
O7 O 0.5326(13) 0.4972(11) 0.6038(12) 0.0398(13) Uani 0.5 1 d . U P B 1
O8A O 0.7305(15) 0.5301(13) 0.4447(14) 0.0407(14) Uani 0.5 1 d . U P A 2
O8 O 0.7650(14) 0.5072(12) 0.4449(14) 0.0407(15) Uani 0.5 1 d . U P B 1
O9A O 0.4576(16) 0.5917(14) 0.8092(14) 0.043(3) Uani 0.5 1 d . U P A 2
O9 O 0.4539(15) 0.6341(13) 0.8037(14) 0.041(3) Uani 0.5 1 d . U P B 1
O10 O 0.8008(14) 0.3363(13) 0.4258(13) 0.043(3) Uani 0.5 1 d . U P A 2
O10A O 0.8301(14) 0.3783(13) 0.4452(13) 0.041(2) Uani 0.5 1 d . U P A 1
O11 O 0.5099(19) 0.1760(15) 0.4323(13) 0.042(3) Uani 0.5 1 d . U P B 1
O11A O 0.5104(19) 0.1842(16) 0.4648(14) 0.044(3) Uani 0.5 1 d . U P A 2
O12 O 0.6546(14) 0.3072(13) 0.4660(14) 0.0403(16) Uani 0.5 1 d . U P B 1
O12A O 0.6192(14) 0.3132(14) 0.4767(14) 0.0406(15) Uani 0.5 1 d . U P A 2
O13A O 0.6563(13) 0.6738(12) 0.3738(12) 0.0425(17) Uani 0.5 1 d . U P A 2
O13 O 0.6225(13) 0.6138(12) 0.3813(12) 0.0410(15) Uani 0.5 1 d . U P B 1
O14 O 0.6346(14) 0.4157(13) 0.3520(13) 0.0404(15) Uani 0.5 1 d . U P A 1
O14A O 0.6699(14) 0.4138(13) 0.3342(13) 0.0408(16) Uani 0.5 1 d . U P A 2
O15 O 0.7420(14) 0.5733(13) 0.5996(15) 0.0410(14) Uani 0.5 1 d . U P B 1
O15A O 0.7094(14) 0.5899(13) 0.5950(15) 0.0407(14) Uani 0.5 1 d . U P A 2
O16A O 0.7521(14) 0.4082(13) 0.5770(14) 0.0407(14) Uani 0.5 1 d . U P A 2
O16 O 0.7139(14) 0.4261(13) 0.5727(14) 0.0404(13) Uani 0.5 1 d . U P B 1
O17A O 0.7646(15) 0.4711(13) 0.7448(13) 0.042(2) Uani 0.5 1 d . U P A 2
O17 O 0.7961(14) 0.4961(12) 0.7274(13) 0.040(2) Uani 0.5 1 d . U P B 1
O18A O 0.6392(13) 0.7298(12) 0.5293(12) 0.0431(16) Uani 0.5 1 d . U P A 2
O18 O 0.6048(13) 0.6711(12) 0.5337(12) 0.0418(15) Uani 0.5 1 d . U P B 1
O19A O 0.5034(13) 0.2567(12) 0.5903(12) 0.0397(16) Uani 0.5 1 d . U P A 2
O19 O 0.5331(13) 0.3152(12) 0.5821(12) 0.0401(14) Uani 0.5 1 d . U P B 1
O20 O 0.6140(14) 0.5650(12) 0.7399(13) 0.0402(15) Uani 0.5 1 d . U P B 1
O20A O 0.5903(14) 0.5481(12) 0.6903(13) 0.0409(15) Uani 0.5 1 d . U P A 2
O21A O 0.5998(14) 0.3863(12) 0.6672(13) 0.0407(14) Uani 0.5 1 d . U P A 2
O21 O 0.6260(14) 0.4011(12) 0.7139(13) 0.0401(15) Uani 0.5 1 d . U P B 1
O22A O 0.8207(15) 0.6791(17) 0.4849(16) 0.046(3) Uani 0.5 1 d . U P A 2
O22 O 0.7908(16) 0.6796(17) 0.4663(16) 0.046(3) Uani 0.5 1 d . U P B 1
O23 O 0.6861(9) 0.8237(8) 0.6692(8) 0.071(3) Uani 1 1 d . U . . .
O24 O 0.8205(8) 0.7665(8) 0.6559(8) 0.066(2) Uani 1 1 d . U . . .
N1 N 0.4985(9) 0.9690(8) 0.8848(9) 0.0542(18) Uani 1 1 d . U . . .
N2 N 0.3949(9) 0.8539(8) 0.7478(9) 0.0562(18) Uani 1 1 d . U . . .
N3 N 0.4392(10) 1.0717(9) 0.8040(10) 0.060(2) Uani 1 1 d . U . . .
H3A H 0.4048 1.0995 0.7660 0.072 Uiso 1 1 calc R U . . .
N4 N 0.2790(9) 0.9451(9) 0.7478(9) 0.058(2) Uani 1 1 d . U . . .
H4A H 0.2479 0.9905 0.7564 0.070 Uiso 1 1 calc R U . . .
N5 N 0.5508(9) 0.7213(8) 0.9755(9) 0.0558(18) Uani 1 1 d . U . . .
N6 N 0.6612(9) 0.7382(8) 0.8148(9) 0.0517(17) Uani 1 1 d . U . . .
N7 N 0.6131(9) 0.5961(9) 0.9862(9) 0.0563(19) Uani 1 1 d . U . . .
H7A H 0.6498 0.5539 0.9791 0.068 Uiso 1 1 calc R U . . .
N8 N 0.7674(9) 0.6526(8) 0.8808(9) 0.0566(19) Uani 1 1 d . U . . .
H8A H 0.7933 0.6192 0.9190 0.068 Uiso 1 1 calc R U . . .
C1 C 0.4320(12) 0.9881(10) 0.8207(11) 0.055(2) Uani 1 1 d . U . . .
C2 C 0.3707(11) 0.9314(10) 0.7740(11) 0.055(2) Uani 1 1 d . U . . .
C3 C 0.5458(12) 1.0408(10) 0.9062(11) 0.056(2) Uani 1 1 d . U . . .
H3B H 0.5956 1.0454 0.9484 0.068 Uiso 1 1 calc R U . . .
C4 C 0.5105(12) 1.1038(11) 0.8582(12) 0.060(2) Uani 1 1 d . U . . .
H4B H 0.5306 1.1594 0.8609 0.072 Uiso 1 1 calc R U . . .
C5 C 0.3124(12) 0.8211(11) 0.7049(11) 0.060(2) Uani 1 1 d . U . . .
H5A H 0.3070 0.7683 0.6795 0.071 Uiso 1 1 calc R U . . .
C6 C 0.2437(12) 0.8770(11) 0.7063(11) 0.060(2) Uani 1 1 d . U . . .
H6A H 0.1817 0.8703 0.6827 0.072 Uiso 1 1 calc R U . . .
C7 C 0.6150(11) 0.6702(10) 0.9459(11) 0.054(2) Uani 1 1 d . U . . .
C8 C 0.6772(11) 0.6889(10) 0.8807(11) 0.0529(19) Uani 1 1 d . U . . .
C9 C 0.5054(11) 0.6766(10) 1.0345(11) 0.056(2) Uani 1 1 d . U . . .
H9A H 0.4563 0.6962 1.0657 0.067 Uiso 1 1 calc R U . . .
C10 C 0.5430(12) 0.6002(11) 1.0401(11) 0.057(2) Uani 1 1 d . U . . .
H10A H 0.5241 0.5570 1.0751 0.068 Uiso 1 1 calc R U . . .
C11 C 0.7415(11) 0.7334(10) 0.7707(11) 0.054(2) Uani 1 1 d . U . . .
C12 C 0.8051(12) 0.6799(10) 0.8101(11) 0.055(2) Uani 1 1 d . U . . .
H12A H 0.8639 0.6650 0.7915 0.066 Uiso 1 1 calc R U . . .
C13 C 0.7495(11) 0.7747(10) 0.6949(11) 0.052(2) Uani 1 1 d . U . . .
O1W O 0.8490(17) 0.5728(14) 0.9851(12) 0.029(3) Uani 0.5 1 d . U P C 1
O2W O 0.846(4) 0.562(3) 1.013(3) 0.032(4) Uani 0.25 1 d . U P D 2
O3W O 0.942(2) 0.479(2) 0.864(2) 0.036(4) Uani 0.25 1 d . U P . .
H3WA H 0.9128 0.5064 0.9009 0.054 Uiso 0.25 1 d R U P . .
H3WB H 0.9023 0.4789 0.8192 0.054 Uiso 0.25 1 d R U P . .
O4W O 0.698(2) 0.8468(18) 0.304(2) 0.049(3) Uani 0.3333 1 d . U P E 1
H4WA H 0.7463 0.8620 0.3355 0.073 Uiso 0.3333 1 d R U P E 1
H4WB H 0.7141 0.8060 0.2758 0.073 Uiso 0.3333 1 d R U P E 1
O5W O 0.8089(15) 0.9512(13) 0.5728(14) 0.052(3) Uani 0.5 1 d . U P F 1
O6W O 0.816(4) 0.842(3) 0.417(4) 0.045(3) Uani 0.1667 1 d . U P . .
H6WA H 0.8151 0.8364 0.3624 0.067 Uiso 0.1667 1 d R U P . .
H6WB H 0.7640 0.8259 0.4344 0.067 Uiso 0.1667 1 d R U P . .

loop_
_atom_site_aniso_label
_atom_site_aniso_U_11
_atom_site_aniso_U_22
_atom_site_aniso_U_33
_atom_site_aniso_U_23
_atom_site_aniso_U_13
_atom_site_aniso_U_12
W1 0.0273(3) 0.0518(3) 0.0343(3) -0.0046(2) 0.0037(2) 0.0067(2)
W2A 0.0285(7) 0.0348(10) 0.0302(7) 0.0015(9) 0.0037(6) -0.0035(9)
W2 0.0273(7) 0.0436(11) 0.0334(8) 0.0016(11) 0.0011(6) -0.0076(10)
W3 0.0351(9) 0.0409(10) 0.0268(9) 0.0081(7) 0.0029(7) 0.0013(7)
W3A 0.0338(9) 0.0382(9) 0.0262(8) 0.0062(7) 0.0013(7) -0.0039(6)
W4 0.0273(8) 0.0440(17) 0.0207(17) -0.0003(9) -0.0007(11) -0.0035(11)
W4A 0.0292(8) 0.055(2) 0.0238(19) 0.0031(11) -0.0036(12) -0.0010(15)
W5 0.032(2) 0.0471(17) 0.0221(17) -0.0047(11) -0.0003(14) 0.0013(16)
W5A 0.029(2) 0.0452(14) 0.023(2) -0.0042(12) 0.0036(14) -0.0015(15)
W6 0.0372(13) 0.0332(12) 0.0363(9) -0.0044(9) 0.0032(9) -0.0031(7)
W6A 0.0351(13) 0.0323(12) 0.0376(8) -0.0013(9) 0.0079(9) 0.0015(7)
Si1 0.030(3) 0.054(3) 0.023(3) 0.009(2) 0.009(2) 0.018(2)
Ag1 0.0607(8) 0.0600(7) 0.0551(8) -0.0115(6) 0.0037(7) 0.0065(6)
Ag2 0.0452(7) 0.0703(8) 0.0589(8) -0.0230(6) 0.0050(6) 0.0077(6)
O1 0.042(3) 0.049(3) 0.036(3) 0.007(3) 0.004(3) -0.002(3)
O2A 0.039(3) 0.048(3) 0.034(3) 0.002(3) 0.007(3) -0.004(3)
O2 0.040(3) 0.048(3) 0.034(3) 0.002(3) 0.005(3) -0.004(3)
O3A 0.039(3) 0.046(3) 0.034(3) 0.000(3) 0.004(3) -0.003(3)
O3 0.040(3) 0.047(3) 0.034(3) 0.001(3) 0.005(3) -0.005(3)
O4 0.039(3) 0.047(3) 0.034(3) 0.001(2) 0.007(3) -0.003(3)
O5 0.039(3) 0.047(3) 0.034(3) 0.001(2) 0.006(2) -0.003(2)
O6 0.040(3) 0.048(3) 0.034(3) 0.002(2) 0.005(3) -0.003(2)
O7 0.039(3) 0.047(3) 0.034(3) 0.001(2) 0.006(2) -0.004(2)
O8A 0.040(3) 0.047(3) 0.035(3) 0.001(3) 0.005(3) -0.003(3)
O8 0.040(3) 0.048(3) 0.035(3) 0.002(3) 0.006(3) -0.003(3)
O9A 0.048(6) 0.052(6) 0.030(6) 0.003(6) 0.010(5) -0.002(6)
O9 0.042(6) 0.048(6) 0.033(6) -0.004(6) 0.010(5) -0.002(6)
O10 0.041(5) 0.050(5) 0.040(5) 0.002(5) 0.005(5) 0.000(5)
O10A 0.038(5) 0.048(5) 0.036(5) -0.004(4) 0.004(4) -0.002(4)
O11 0.044(6) 0.047(6) 0.034(6) 0.000(6) 0.008(6) -0.002(5)
O11A 0.047(5) 0.050(5) 0.035(6) 0.003(6) 0.001(6) -0.003(5)
O12 0.039(3) 0.048(3) 0.034(3) 0.001(3) 0.006(3) -0.004(3)
O12A 0.040(3) 0.047(3) 0.034(3) 0.001(3) 0.005(3) -0.002(3)
O13A 0.043(3) 0.050(3) 0.036(3) 0.002(3) 0.006(3) -0.003(3)
O13 0.041(3) 0.048(3) 0.035(3) 0.002(3) 0.005(3) -0.004(3)
O14 0.040(3) 0.047(3) 0.034(3) 0.001(3) 0.006(3) -0.003(3)
O14A 0.040(3) 0.048(3) 0.035(3) 0.001(3) 0.005(3) -0.003(3)
O15 0.040(3) 0.048(3) 0.035(3) 0.001(2) 0.005(3) -0.004(3)
O15A 0.040(3) 0.048(3) 0.035(3) 0.001(2) 0.006(3) -0.004(3)
O16A 0.040(3) 0.048(3) 0.035(3) 0.001(2) 0.005(3) -0.003(3)
O16 0.040(3) 0.048(3) 0.034(3) 0.002(2) 0.005(3) -0.003(2)
O17A 0.040(5) 0.052(4) 0.035(4) 0.005(4) 0.000(4) -0.003(4)
O17 0.036(5) 0.048(5) 0.035(5) 0.002(4) 0.001(4) -0.007(4)
O18A 0.043(3) 0.049(3) 0.038(3) 0.001(3) 0.006(3) -0.004(3)
O18 0.041(3) 0.049(3) 0.036(3) 0.002(3) 0.005(3) -0.003(3)
O19A 0.040(3) 0.046(3) 0.034(3) 0.002(3) 0.006(3) -0.003(3)
O19 0.040(3) 0.047(3) 0.034(3) 0.003(3) 0.005(3) -0.003(3)
O20 0.039(3) 0.048(3) 0.034(3) 0.001(3) 0.005(3) -0.003(3)
O20A 0.039(3) 0.049(3) 0.035(3) 0.002(3) 0.005(3) -0.003(3)
O21A 0.039(3) 0.049(3) 0.035(3) 0.001(3) 0.005(3) -0.002(3)
O21 0.039(3) 0.048(3) 0.034(3) 0.002(3) 0.006(3) -0.002(3)
O22A 0.044(5) 0.055(5) 0.041(5) 0.005(5) 0.006(5) -0.004(5)
O22 0.045(5) 0.055(5) 0.039(5) 0.005(5) 0.004(5) -0.008(5)
O23 0.072(5) 0.080(5) 0.061(5) 0.004(5) 0.008(5) -0.004(5)
O24 0.060(5) 0.078(5) 0.061(5) -0.004(4) 0.009(4) -0.003(4)
N1 0.048(4) 0.064(4) 0.052(4) -0.013(3) 0.013(3) -0.001(3)
N2 0.050(4) 0.066(4) 0.054(4) -0.016(3) 0.011(3) 0.000(3)
N3 0.056(4) 0.068(4) 0.057(4) -0.008(4) 0.010(4) 0.002(4)
N4 0.051(4) 0.071(4) 0.055(4) -0.012(4) 0.012(4) 0.003(4)
N5 0.050(4) 0.064(4) 0.054(4) -0.011(3) 0.011(3) -0.003(3)
N6 0.044(3) 0.061(3) 0.051(4) -0.013(3) 0.012(3) -0.003(3)
N7 0.050(4) 0.066(4) 0.054(4) -0.007(4) 0.010(4) -0.004(4)
N8 0.049(4) 0.066(4) 0.056(4) -0.007(3) 0.009(3) -0.003(3)
C1 0.050(4) 0.065(4) 0.052(4) -0.010(4) 0.015(4) 0.002(4)
C2 0.049(4) 0.066(4) 0.052(4) -0.012(4) 0.014(4) 0.003(4)
C3 0.050(4) 0.065(4) 0.056(5) -0.013(4) 0.015(4) -0.001(4)
C4 0.056(4) 0.067(4) 0.058(5) -0.012(4) 0.013(4) 0.000(4)
C5 0.053(4) 0.070(4) 0.057(5) -0.015(4) 0.010(4) -0.002(4)
C6 0.051(4) 0.075(4) 0.056(5) -0.012(4) 0.010(4) 0.000(4)
C7 0.048(4) 0.063(4) 0.051(4) -0.011(4) 0.008(4) -0.005(4)
C8 0.046(4) 0.062(4) 0.051(4) -0.012(4) 0.010(4) -0.004(4)
C9 0.052(4) 0.066(4) 0.051(4) -0.012(4) 0.012(4) -0.006(4)
C10 0.053(4) 0.068(4) 0.052(4) -0.008(4) 0.010(4) -0.005(4)
C11 0.047(4) 0.064(4) 0.054(4) -0.009(4) 0.010(4) -0.006(4)
C12 0.047(4) 0.064(4) 0.056(4) -0.010(4) 0.010(4) -0.002(4)
C13 0.042(4) 0.064(5) 0.053(5) -0.010(4) 0.012(4) -0.004(4)
O1W 0.021(5) 0.039(6) 0.027(7) 0.003(6) -0.006(6) -0.009(5)
O2W 0.022(7) 0.041(8) 0.030(9) 0.002(8) -0.009(8) -0.013(7)
O3W 0.027(7) 0.046(8) 0.032(8) 0.005(8) -0.011(8) -0.007(7)
O4W 0.051(5) 0.053(5) 0.043(5) 0.003(4) 0.003(4) -0.002(4)
O5W 0.053(5) 0.055(5) 0.050(5) 0.011(5) 0.015(5) -0.001(5)
O6W 0.045(5) 0.051(4) 0.039(5) 0.005(4) 0.007(4) -0.003(4)

loop_
_atom_type_symbol
_atom_type_description
_atom_type_scat_dispersion_real
_atom_type_scat_dispersion_imag
_atom_type_scat_source
C C 0.0033 0.0016 'International Tables Vol C Tables 4.2.6.8 and 6.1.1.4'
H H 0.0000 0.0000 'International Tables Vol C Tables 4.2.6.8 and 6.1.1.4'
Ag Ag -0.8971 1.1015 'International Tables Vol C Tables 4.2.6.8 and 6.1.1.4'
N N 0.0061 0.0033 'International Tables Vol C Tables 4.2.6.8 and 6.1.1.4'
O O 0.0106 0.0060 'International Tables Vol C Tables 4.2.6.8 and 6.1.1.4'
Si Si 0.0817 0.0704 'International Tables Vol C Tables 4.2.6.8 and 6.1.1.4'
W W -0.8490 6.8722 'International Tables Vol C Tables 4.2.6.8 and 6.1.1.4'

loop_
_geom_angle_atom_site_label_1
_geom_angle_atom_site_label_2
_geom_angle_atom_site_label_3
_geom_angle
_geom_angle_site_symmetry_1
_geom_angle_site_symmetry_3
_geom_angle_publ_flag
O10A W1 O12 106.5(9) . . ?
O10A W1 O8 79.3(9) . . ?
O12 W1 O8 174.1(9) . . ?
O10A W1 O16 102.7(9) . . ?
O12 W1 O16 93.0(9) . . ?
O8 W1 O16 86.7(9) . . ?
O10 W1 O16A 98.6(9) . . ?
O10A W1 O14 116.6(9) . . ?
O12 W1 O14 84.8(9) . . ?
O8 W1 O14 91.6(9) . . ?
O16 W1 O14 139.6(9) . . ?
O10 W1 O14A 88.3(9) . . ?
O16A W1 O14A 171.8(9) . . ?
O10 W1 O12A 95.9(9) . . ?
O16A W1 O12A 91.0(9) . . ?
O14A W1 O12A 92.6(9) . . ?
O10 W1 O8A 120.3(9) . . ?
O16A W1 O8A 91.0(9) . . ?
O14A W1 O8A 81.7(9) . . ?
O12A W1 O8A 143.0(8) . . ?
O10 W1 O5 173.2(9) . . ?
O16A W1 O5 74.6(8) . . ?
O14A W1 O5 98.4(8) . . ?
O12A W1 O5 84.9(7) . . ?
O8A W1 O5 60.1(7) . . ?
O10A W1 O4 170.6(8) . 3_666 ?
O12 W1 O4 74.9(8) . 3_666 ?
O8 W1 O4 99.2(8) . 3_666 ?
O16 W1 O4 86.4(8) . 3_666 ?
O14 W1 O4 54.1(7) . 3_666 ?
O22A W2A O8A 100.2(11) . . ?
O22A W2A O13A 101.7(10) . . ?
O8A W2A O13A 92.9(9) . . ?
O22A W2A O15A 101.1(11) . . ?
O8A W2A O15A 85.7(9) . . ?
O13A W2A O15A 157.0(9) . . ?
O22A W2A O18A 101.9(11) . . ?
O8A W2A O18A 157.5(8) . . ?
O13A W2A O18A 86.6(8) . . ?
O15A W2A O18A 86.2(8) . . ?
O22A W2A O6 174.6(9) . 3_666 ?
O8A W2A O6 83.9(7) . 3_666 ?
O13A W2A O6 74.4(7) . 3_666 ?
O15A W2A O6 82.6(7) . 3_666 ?
O18A W2A O6 74.3(7) . 3_666 ?
O22 W2 O13 102.9(10) . . ?
O22 W2 O8 100.3(11) . . ?
O13 W2 O8 93.6(9) . . ?
O22 W2 O15 99.8(10) . . ?
O13 W2 O15 156.4(8) . . ?
O8 W2 O15 88.6(9) . . ?
O22 W2 O18 103.1(11) . . ?
O13 W2 O18 83.6(8) . . ?
O8 W2 O18 156.4(8) . . ?
O15 W2 O18 85.0(8) . . ?
O1 W3 O19 123.8(7) . . ?
O1 W3 O13 123.3(7) . 3_666 ?
O19 W3 O13 102.0(9) . 3_666 ?
O1 W3 O2 102.8(7) . . ?
O19 W3 O2 129.4(9) . . ?
O13 W3 O2 60.7(9) 3_666 . ?
O1 W3 O21 87.4(6) . . ?
O19 W3 O21 83.5(8) . . ?
O13 W3 O21 133.0(8) 3_666 . ?
O2 W3 O21 79.7(8) . . ?
O1 W3 O2A 88.5(6) . . ?
O19 W3 O2A 136.3(8) . . ?
O13 W3 O2A 77.5(8) 3_666 . ?
O2 W3 O2A 17.9(7) . . ?
O21 W3 O2A 67.9(7) . . ?
O21A W3A O1 112.5(8) . . ?
O21A W3A O2A 106.9(10) . . ?
O1 W3A O2A 100.7(6) . . ?
O21A W3A O19A 86.5(9) . . ?
O1 W3A O19A 78.9(5) . . ?
O2A W3A O19A 165.3(8) . . ?
O21A W3A O13A 148.1(9) . 3_666 ?
O1 W3A O13A 79.3(6) . 3_666 ?
O2A W3A O13A 99.2(8) . 3_666 ?
O19A W3A O13A 66.1(6) . 3_666 ?
O21A W3A O6 89.3(9) . . ?
O1 W3A O6 137.4(4) . . ?
O2A W3A O6 107.4(7) . . ?
O19A W3A O6 65.9(6) . . ?
O13A W3A O6 65.2(6) 3_666 . ?
O21A W3A W4A 23.8(7) . . ?
O1 W3A W4A 129.8(3) . . ?
O2A W3A W4A 86.4(6) . . ?
O19A W3A W4A 105.3(4) . . ?
O13A W3A W4A 149.1(5) 3_666 . ?
O6 W3A W4A 84.0(3) . . ?
O17 W4 O15 87.4(10) . . ?
O17 W4 O20 102.8(10) . . ?
O15 W4 O20 104.2(9) . . ?
O17 W4 O21 102.4(10) . . ?
O15 W4 O21 163.5(10) . . ?
O20 W4 O21 86.7(8) . . ?
O17 W4 O16 102.0(9) . . ?
O15 W4 O16 79.7(9) . . ?
O20 W4 O16 155.0(9) . . ?
O21 W4 O16 85.3(9) . . ?
O17 W4 O7 173.2(9) . . ?
O15 W4 O7 98.5(8) . . ?
O20 W4 O7 72.6(8) . . ?
O21 W4 O7 72.6(8) . . ?
O16 W4 O7 82.5(8) . . ?
O17A W4A O16A 100.7(10) . . ?
O17A W4A O20A 101.3(10) . . ?
O16A W4A O20A 157.7(10) . . ?
O17A W4A O21A 102.0(10) . . ?
O16A W4A O21A 88.1(8) . . ?
O20A W4A O21A 84.6(8) . . ?
O17A W4A O15A 109.2(10) . . ?
O16A W4A O15A 99.3(9) . . ?
O20A W4A O15A 76.0(8) . . ?
O21A W4A O15A 145.8(9) . . ?
O17A W4A O5 171.4(9) . . ?
O16A W4A O5 73.7(8) . . ?
O20A W4A O5 84.6(8) . . ?
O21A W4A O5 84.5(8) . . ?
O15A W4A O5 66.0(8) . . ?
O17A W4A W3A 108.3(7) . . ?
O16A W4A W3A 102.7(6) . . ?
O20A W4A W3A 67.5(6) . . ?
O21A W4A W3A 17.6(6) . . ?
O15A W4A W3A 131.5(6) . . ?
O5 W4A W3A 79.6(5) . . ?
O14 W5 O2A 108.5(11) 3_666 . ?
O14 W5 O9 107.5(11) 3_666 . ?
O2A W5 O9 98.5(10) . . ?
O14 W5 O3 82.2(11) 3_666 3_666 ?
O2A W5 O3 168.8(10) . 3_666 ?
O9 W5 O3 81.0(9) . 3_666 ?
O14 W5 O2 89.6(10) 3_666 . ?
O2A W5 O2 25.6(7) . . ?
O9 W5 O2 121.6(10) . . ?
O3 W5 O2 157.3(10) 3_666 . ?
O14 W5 O20 161.9(10) 3_666 . ?
O2A W5 O20 82.4(8) . . ?
O9 W5 O20 84.3(9) . . ?
O3 W5 O20 86.4(8) 3_666 . ?
O2 W5 O20 95.7(8) . . ?
O14 W5 O7 97.1(10) 3_666 . ?
O2A W5 O7 77.9(8) . . ?
O9 W5 O7 154.8(9) . . ?
O3 W5 O7 97.7(8) 3_666 . ?
O2 W5 O7 62.3(8) . . ?
O20 W5 O7 70.5(8) . . ?
O14 W5 O4 57.9(9) 3_666 . ?
O2A W5 O4 109.3(9) . . ?
O9 W5 O4 151.4(9) . . ?
O3 W5 O4 73.0(8) 3_666 . ?
O2 W5 O4 84.7(8) . . ?
O20 W5 O4 105.3(8) . . ?
O7 W5 O4 44.5(7) . . ?
O9A W5A O20A 120.8(12) . . ?
O9A W5A O2A 78.4(11) . . ?
O20A W5A O2A 86.4(9) . . ?
O9A W5A O3A 123.5(11) . 3_666 ?
O20A W5A O3A 81.2(9) . 3_666 ?
O2A W5A O3A 158.1(10) . 3_666 ?
O9A W5A O14A 92.3(10) . 3_666 ?
O20A W5A O14A 144.3(10) . 3_666 ?
O2A W5A O14A 87.7(8) . 3_666 ?
O3A W5A O14A 91.9(9) 3_666 3_666 ?
O18 W6 O19 86.9(8) 3_666 . ?
O18 W6 O3 90.6(8) 3_666 . ?
O19 W6 O3 156.8(9) . . ?
O18 W6 O12 155.8(9) 3_666 . ?
O19 W6 O12 85.4(9) . . ?
O3 W6 O12 87.5(9) . . ?
O18 W6 O11 104.8(10) 3_666 . ?
O19 W6 O11 114.5(9) . . ?
O3 W6 O11 88.5(9) . . ?
O12 W6 O11 99.3(10) . . ?
O18 W6 O4 84.6(7) 3_666 3_666 ?
O19 W6 O4 85.4(7) . 3_666 ?
O3 W6 O4 71.4(8) . 3_666 ?
O12 W6 O4 71.9(8) . 3_666 ?
O11 W6 O4 158.0(8) . 3_666 ?
O11A W6A O18A 99.4(13) . 3_666 ?
O11A W6A O12A 101.3(13) . . ?
O18A W6A O12A 158.3(9) 3_666 . ?
O11A W6A O3A 116.8(11) . . ?
O18A W6A O3A 92.2(8) 3_666 . ?
O12A W6A O3A 84.2(9) . . ?
O11A W6A O19A 84.5(11) . . ?
O18A W6A O19A 87.8(8) 3_666 . ?
O12A W6A O19A 87.8(9) . . ?
O3A W6A O19A 158.3(9) . . ?
O11A W6A O6 158.2(10) . . ?
O18A W6A O6 75.7(7) 3_666 . ?
O12A W6A O6 82.7(7) . . ?
O3A W6A O6 84.8(7) . . ?
O19A W6A O6 74.2(7) . . ?
O5 Si1 O5 180.0 3_666 . ?
O4 Si1 O4 180.0(10) . 3_666 ?
O4 Si1 O7 66.0(10) . . ?
O4 Si1 O7 114.0(10) 3_666 . ?
O4 Si1 O7 114.0(10) . 3_666 ?
O4 Si1 O7 66.0(10) 3_666 3_666 ?
O7 Si1 O7 180.0(13) . 3_666 ?
O5 Si1 O6 74.3(9) 3_666 . ?
O5 Si1 O6 105.7(9) . . ?
O5 Si1 O6 105.7(9) 3_666 3_666 ?
O5 Si1 O6 74.3(9) . 3_666 ?
O6 Si1 O6 180.0 . 3_666 ?
N1 Ag1 N5 168.1(5) . . ?
N1 Ag1 Ag2 81.7(4) . . ?
N5 Ag1 Ag2 86.4(4) . . ?
N2 Ag2 N6 168.0(5) . . ?
N2 Ag2 Ag1 86.0(4) . . ?
N6 Ag2 Ag1 84.2(3) . . ?
O2 O2A W5 88(2) . . ?
W5A O2A W3A 123.1(10) . . ?
O2 O2A W3 44.5(19) . . ?
W5 O2A W3 124.2(10) . . ?
O2A O2 O13 160(2) . 3_666 ?
O2A O2 W3 118(2) . . ?
O13 O2 W3 53.6(8) 3_666 . ?
O2A O2 W5 66.5(19) . . ?
O13 O2 W5 131.1(13) 3_666 . ?
W3 O2 W5 150.1(11) . . ?
W6A O3A W5A 151.6(13) . 3_666 ?
W5 O3 W6 123.6(12) 3_666 . ?
Si1 O4 O7 60.8(9) . . ?
Si1 O4 W5 126.1(11) . . ?
O7 O4 W5 65.5(9) . . ?
Si1 O4 W1 129.4(11) . 3_666 ?
O7 O4 W1 144.2(11) . 3_666 ?
W5 O4 W1 92.6(6) . 3_666 ?
Si1 O4 W6 117.8(9) . 3_666 ?
O7 O4 W6 119.3(11) . 3_666 ?
W5 O4 W6 92.0(7) . 3_666 ?
W1 O4 W6 87.7(6) 3_666 3_666 ?
Si1 O5 W1 131.8(11) . . ?
Si1 O5 W4A 123.7(10) . . ?
W1 O5 W4A 89.9(7) . . ?
Si1 O6 W6A 128.4(9) . . ?
Si1 O6 W2A 127.5(9) . 3_666 ?
W6A O6 W2A 86.9(4) . 3_666 ?
Si1 O6 W3A 110.2(8) . . ?
W6A O6 W3A 98.6(5) . . ?
W2A O6 W3A 98.4(5) 3_666 . ?
Si1 O7 O4 53.2(8) . . ?
Si1 O7 W5 122.9(10) . . ?
O4 O7 W5 69.9(9) . . ?
Si1 O7 W4 127.4(9) . . ?
O4 O7 W4 142.1(12) . . ?
W5 O7 W4 99.5(7) . . ?
W2A O8A W1 150.2(11) . . ?
W1 O8 W2 122.3(11) . . ?
W1 O12 W6 125.4(12) . . ?
W6A O12A W1 151.3(12) . . ?
W2A O13A W3A 120.4(9) . 3_666 ?
W3 O13 O2 65.7(9) 3_666 3_666 ?
W3 O13 W2 146.5(12) 3_666 . ?
O2 O13 W2 140.0(13) 3_666 . ?
W5 O14 W1 155.2(13) 3_666 . ?
W1 O14A W5A 124.2(10) . 3_666 ?
W4 O15 W2 130.6(12) . . ?
W2A O15A W4A 140.3(13) . . ?
W4A O16A W1 121.6(11) . . ?
W1 O16 W4 153.2(12) . . ?
W6A O18A W2A 123.0(10) 3_666 . ?
W6 O18 W2 151.9(11) 3_666 . ?
W6A O19A W3A 120.1(9) . . ?
W3 O19 W6 144.1(12) . . ?
W4 O20 W5 117.2(11) . . ?
W5A O20A W4A 160.6(13) . . ?
W3A O21A W4A 138.5(12) . . ?
W4 O21 W3 128.4(10) . . ?
C1 N1 C3 107.1(15) . . ?
C1 N1 Ag1 127.1(11) . . ?
C3 N1 Ag1 125.8(13) . . ?
C2 N2 C5 105.3(13) . . ?
C2 N2 Ag2 125.0(11) . . ?
C5 N2 Ag2 129.7(10) . . ?
C1 N3 C4 108.0(16) . . ?
C1 N3 H3A 126.0 . . ?
C4 N3 H3A 126.0 . . ?
C6 N4 C2 109.2(14) . . ?
C6 N4 H4A 125.4 . . ?
C2 N4 H4A 125.4 . . ?
C7 N5 C9 106.4(14) . . ?
C7 N5 Ag1 128.4(11) . . ?
C9 N5 Ag1 125.2(11) . . ?
C8 N6 C11 105.1(14) . . ?
C8 N6 Ag2 129.6(10) . . ?
C11 N6 Ag2 124.7(11) . . ?
C7 N7 C10 106.9(14) . . ?
C7 N7 H7A 126.5 . . ?
C10 N7 H7A 126.5 . . ?
C12 N8 C8 106.5(15) . . ?
C12 N8 H8A 126.8 . . ?
C8 N8 H8A 126.8 . . ?
N1 C1 N3 107.7(14) . . ?
N1 C1 C2 126.9(16) . . ?
N3 C1 C2 125.3(17) . . ?
N4 C2 N2 108.5(15) . . ?
N4 C2 C1 126.1(15) . . ?
N2 C2 C1 125.4(15) . . ?
C4 C3 N1 110.1(18) . . ?
C4 C3 H3B 125.0 . . ?
N1 C3 H3B 125.0 . . ?
C3 C4 N3 107.1(17) . . ?
C3 C4 H4B 126.4 . . ?
N3 C4 H4B 126.4 . . ?
C6 C5 N2 109.1(15) . . ?
C6 C5 H5A 125.5 . . ?
N2 C5 H5A 125.5 . . ?
C5 C6 N4 107.9(16) . . ?
C5 C6 H6A 126.0 . . ?
N4 C6 H6A 126.0 . . ?
N5 C7 N7 109.9(14) . . ?
N5 C7 C8 126.4(16) . . ?
N7 C7 C8 123.7(15) . . ?
N6 C8 N8 110.8(14) . . ?
N6 C8 C7 127.6(15) . . ?
N8 C8 C7 121.6(16) . . ?
C10 C9 N5 108.6(15) . . ?
C10 C9 H9A 125.7 . . ?
N5 C9 H9A 125.7 . . ?
C9 C10 N7 108.2(16) . . ?
C9 C10 H10A 125.9 . . ?
N7 C10 H10A 125.9 . . ?
C12 C11 C13 127.1(16) . . ?
C12 C11 N6 110.7(15) . . ?
C13 C11 N6 122.1(16) . . ?
N8 C12 C11 106.8(15) . . ?
N8 C12 H12A 126.6 . . ?
C11 C12 H12A 126.6 . . ?
O24 C13 O23 120.7(17) . . ?
O24 C13 C11 120.3(17) . . ?
O23 C13 C11 118.9(15) . . ?
H3WA O3W H3WB 102.8 . . ?
H4WA O4W H4WB 107.2 . . ?
H6WA O6W H6WB 109.5 . . ?

loop_
_geom_bond_atom_site_label_1
_geom_bond_atom_site_label_2
_geom_bond_distance
_geom_bond_site_symmetry_2
_geom_bond_publ_flag
W1 O10A 1.698(19) . ?
W1 O10 1.706(19) . ?
W1 O12 1.75(2) . ?
W1 O8 1.82(2) . ?
W1 O16 1.85(2) . ?
W1 O16A 1.92(2) . ?
W1 O14 1.92(2) . ?
W1 O14A 1.97(2) . ?
W1 O12A 2.00(2) . ?
W1 O8A 2.05(2) . ?
W1 O5 2.323(18) . ?
W1 O4 2.353(18) 3_666 ?
W2A O22A 1.71(2) . ?
W2A O8A 1.86(2) . ?
W2A O13A 1.888(19) . ?
W2A O15A 1.91(2) . ?
W2A O18A 1.920(19) . ?
W2A O6 2.444(16) 3_666 ?
W2 O22 1.73(2) . ?
W2 O13 1.89(2) . ?
W2 O8 1.89(2) . ?
W2 O15 1.93(2) . ?
W2 O18 1.968(19) . ?
W3 O1 1.613(9) . ?
W3 O19 1.638(18) . ?
W3 O13 1.670(19) 3_666 ?
W3 O2 1.89(2) . ?
W3 O21 2.37(2) . ?
W3 O2A 2.39(2) . ?
W3A O21A 1.469(19) . ?
W3A O1 1.775(9) . ?
W3A O2A 1.92(2) . ?
W3A O19A 2.360(19) . ?
W3A O13A 2.419(19) 3_666 ?
W3A O6 2.507(18) . ?
W3A W4A 3.214(6) . ?
W4 O17 1.68(2) . ?
W4 O15 1.81(2) . ?
W4 O20 1.91(2) . ?
W4 O21 1.944(19) . ?
W4 O16 1.95(2) . ?
W4 O7 2.38(2) . ?
W4A O17A 1.74(2) . ?
W4A O16A 1.89(2) . ?
W4A O20A 1.91(2) . ?
W4A O21A 1.96(2) . ?
W4A O15A 2.01(2) . ?
W4A O5 2.38(2) . ?
W5 O14 1.53(2) 3_666 ?
W5 O2A 1.76(2) . ?
W5 O9 1.88(2) . ?
W5 O3 1.90(2) 3_666 ?
W5 O2 1.92(2) . ?
W5 O20 2.22(2) . ?
W5 O7 2.24(2) . ?
W5 O4 2.31(2) . ?
W5A O9A 1.56(2) . ?
W5A O20A 1.68(2) . ?
W5A O2A 1.86(2) . ?
W5A O3A 1.94(2) 3_666 ?
W5A O14A 2.22(2) 3_666 ?
W6 O18 1.837(19) 3_666 ?
W6 O19 1.889(19) . ?
W6 O3 1.92(2) . ?
W6 O12 1.92(2) . ?
W6 O11 1.94(2) . ?
W6 O4 2.363(18) 3_666 ?
W6A O11A 1.40(3) . ?
W6A O18A 1.882(19) 3_666 ?
W6A O12A 1.89(2) . ?
W6A O3A 1.89(2) . ?
W6A O19A 1.938(19) . ?
W6A O6 2.412(16) . ?
Si1 O5 1.507(19) 3_666 ?
Si1 O5 1.507(19) . ?
Si1 O4 1.512(18) . ?
Si1 O4 1.512(18) 3_666 ?
Si1 O7 1.650(19) . ?
Si1 O7 1.650(19) 3_666 ?
Si1 O6 1.667(9) . ?
Si1 O6 1.667(9) 3_666 ?
Ag1 N1 2.118(14) . ?
Ag1 N5 2.143(14) . ?
Ag1 Ag2 2.852(2) . ?
Ag2 N2 2.114(14) . ?
Ag2 N6 2.155(13) . ?
O2A O2 0.83(2) . ?
O2 O13 1.81(3) 3_666 ?
O3A W5A 1.94(2) 3_666 ?
O3 W5 1.90(2) 3_666 ?
O4 O7 1.73(3) . ?
O4 W1 2.353(18) 3_666 ?
O4 W6 2.363(18) 3_666 ?
O6 W2A 2.444(16) 3_666 ?
O13A W3A 2.419(19) 3_666 ?
O13 W3 1.670(19) 3_666 ?
O13 O2 1.81(3) 3_666 ?
O14 W5 1.53(2) 3_666 ?
O14A W5A 2.22(2) 3_666 ?
O18A W6A 1.882(19) 3_666 ?
O18 W6 1.837(19) 3_666 ?
O23 C13 1.231(19) . ?
O24 C13 1.218(17) . ?
N1 C1 1.35(2) . ?
N1 C3 1.35(2) . ?
N2 C2 1.35(2) . ?
N2 C5 1.40(2) . ?
N3 C1 1.36(2) . ?
N3 C4 1.36(2) . ?
N3 H3A 0.8600 . ?
N4 C6 1.34(2) . ?
N4 C2 1.35(2) . ?
N4 H4A 0.8600 . ?
N5 C7 1.325(19) . ?
N5 C9 1.36(2) . ?
N6 C8 1.30(2) . ?
N6 C11 1.370(18) . ?
N7 C7 1.34(2) . ?
N7 C10 1.346(19) . ?
N7 H7A 0.8600 . ?
N8 C12 1.33(2) . ?
N8 C8 1.40(2) . ?
N8 H8A 0.8600 . ?
C1 C2 1.42(2) . ?
C3 C4 1.33(2) . ?
C3 H3B 0.9300 . ?
C4 H4B 0.9300 . ?
C5 C6 1.32(2) . ?
C5 H5A 0.9300 . ?
C6 H6A 0.9300 . ?
C7 C8 1.42(2) . ?
C9 C10 1.33(2) . ?
C9 H9A 0.9300 . ?
C10 H10A 0.9300 . ?
C11 C12 1.35(2) . ?
C11 C13 1.36(2) . ?
C12 H12A 0.9300 . ?
O3W H3WA 0.8565 . ?
O3W H3WB 0.8638 . ?
O4W H4WA 0.8415 . ?
O4W H4WB 0.8277 . ?
O6W H6WA 0.8600 . ?
O6W H6WB 0.8402 . ?

loop_
_geom_hbond_atom_site_label_D
_geom_hbond_atom_site_label_H
_geom_hbond_atom_site_label_A
_geom_hbond_distance_DH
_geom_hbond_distance_HA
_geom_hbond_distance_DA
_geom_hbond_angle_DHA
_geom_hbond_site_symmetry_A
N3 H3A O4W 0.86 1.95 2.79(3) 166.2 3_676
N4 H4A O14A 0.86 2.28 3.09(2) 156.2 4_576
N7 H7A O5W 0.86 1.93 2.74(2) 156.6 2_646
N8 H8A O1W 0.86 1.45 2.30(3) 170.9 .
N8 H8A O2W 0.86 1.83 2.68(5) 170.7 .
O3W H3WA O1W 0.86 1.96 2.81(4) 177.8 .
O3W H3WA O2W 0.86 2.22 3.07(6) 170.4 .
O3W H3WB O17A 0.86 2.19 3.01(4) 158.1 .
O3W H3WB O17 0.86 2.01 2.87(4) 169.0 .
O4W H4WA O6W 0.84 1.58 2.33(7) 146.6 .
O6W H6WA O9 0.86 2.27 2.75(6) 115.4 4_675
O6W H6WA O4W 0.86 1.83 2.33(7) 115.3 .

loop_
_geom_torsion_atom_site_label_1
_geom_torsion_atom_site_label_2
_geom_torsion_atom_site_label_3
_geom_torsion_atom_site_label_4
_geom_torsion
_geom_torsion_site_symmetry_1
_geom_torsion_site_symmetry_2
_geom_torsion_site_symmetry_3
_geom_torsion_site_symmetry_4
_geom_torsion_publ_flag
O14 W5 O2A O2 44(2) 3_666 . . . ?
O9 W5 O2A O2 156(2) . . . . ?
O3 W5 O2A O2 -117(5) 3_666 . . . ?
O20 W5 O2A O2 -121(2) . . . . ?
O7 W5 O2A O2 -49(2) . . . . ?
O4 W5 O2A O2 -17(2) . . . . ?
O14 W5 O2A W3 71.8(14) 3_666 . . . ?
O9 W5 O2A W3 -176.4(11) . . . . ?
O3 W5 O2A W3 -89(5) 3_666 . . . ?
O2 W5 O2A W3 27.5(15) . . . . ?
O20 W5 O2A W3 -93.3(11) . . . . ?
O7 W5 O2A W3 -21.7(10) . . . . ?
O4 W5 O2A W3 10.3(13) . . . . ?
O9A W5A O2A W3A -165.0(15) . . . . ?
O20A W5A O2A W3A -42.6(14) . . . . ?
O3A W5A O2A W3A 13(3) 3_666 . . . ?
O14A W5A O2A W3A 102.2(13) 3_666 . . . ?
W5 O2A O2 O13 -154(7) . . . 3_666 ?
W3 O2A O2 O13 59(7) . . . 3_666 ?
W5 O2A O2 W3 147.0(14) . . . . ?
W3 O2A O2 W5 -147.0(14) . . . . ?
O1 W3 O2 O2A 38(3) . . . . ?
O19 W3 O2 O2A -120(2) . . . . ?
O13 W3 O2 O2A 159(3) 3_666 . . . ?
O21 W3 O2 O2A -47(2) . . . . ?
O1 W3 O2 O13 -121.2(8) . . . 3_666 ?
O19 W3 O2 O13 81.2(13) . . . 3_666 ?
O21 W3 O2 O13 153.9(10) . . . 3_666 ?
O2A W3 O2 O13 -159(3) . . . 3_666 ?
O1 W3 O2 W5 128(2) . . . . ?
O19 W3 O2 W5 -30(3) . . . . ?
O13 W3 O2 W5 -111(3) 3_666 . . . ?
O21 W3 O2 W5 43(2) . . . . ?
O2A W3 O2 W5 90(4) . . . . ?
O11A W6A O3A W5A -134(2) . . . 3_666 ?
O18A W6A O3A W5A 125(2) 3_666 . . 3_666 ?
O12A W6A O3A W5A -34(2) . . . 3_666 ?
O19A W6A O3A W5A 35(4) . . . 3_666 ?
O6 W6A O3A W5A 49(2) . . . 3_666 ?
O7 Si1 O4 O7 180.001(7) 3_666 . . . ?
O7 Si1 O4 W5 -5.9(10) . . . . ?
O7 Si1 O4 W5 174.1(10) 3_666 . . . ?
O7 Si1 O4 W1 -138.1(15) . . . 3_666 ?
O7 Si1 O4 W1 41.9(15) 3_666 . . 3_666 ?
O7 Si1 O4 W6 109.8(13) . . . 3_666 ?
O7 Si1 O4 W6 -70.2(13) 3_666 . . 3_666 ?
O6 Si1 O5 W1 57.5(15) . . . . ?
O6 Si1 O5 W1 -122.5(15) 3_666 . . . ?
O6 Si1 O5 W4A -68.9(13) . . . . ?
O6 Si1 O5 W4A 111.1(13) 3_666 . . . ?
O5 Si1 O6 W6A 123.5(14) 3_666 . . . ?
O5 Si1 O6 W6A -56.5(14) . . . . ?
O5 Si1 O6 W2A 1.9(11) 3_666 . . 3_666 ?
O5 Si1 O6 W2A -178.1(11) . . . 3_666 ?
O5 Si1 O6 W3A -116.7(11) 3_666 . . . ?
O5 Si1 O6 W3A 63.3(11) . . . . ?
O4 Si1 O7 O4 180.000(7) 3_666 . . . ?
O4 Si1 O7 W5 5.9(10) . . . . ?
O4 Si1 O7 W5 -174.1(10) 3_666 . . . ?
O4 Si1 O7 W4 -132.0(14) . . . . ?
O4 Si1 O7 W4 48.0(14) 3_666 . . . ?
W5 O4 O7 Si1 174.7(9) . . . . ?
W1 O4 O7 Si1 118(2) 3_666 . . . ?
W6 O4 O7 Si1 -107.5(11) 3_666 . . . ?
Si1 O4 O7 W5 -174.7(9) . . . . ?
W1 O4 O7 W5 -56.8(19) 3_666 . . . ?
W6 O4 O7 W5 77.8(10) 3_666 . . . ?
Si1 O4 O7 W4 105.8(18) . . . . ?
W5 O4 O7 W4 -79.5(17) . . . . ?
W1 O4 O7 W4 -136.3(16) 3_666 . . . ?
W6 O4 O7 W4 -2(2) 3_666 . . . ?
O22A W2A O8A W1 132(2) . . . . ?
O13A W2A O8A W1 -126(2) . . . . ?
O15A W2A O8A W1 31(2) . . . . ?
O18A W2A O8A W1 -38(4) . . . . ?
O6 W2A O8A W1 -52(2) 3_666 . . . ?
O10A W1 O8 W2 -159.6(15) . . . . ?
O16 W1 O8 W2 -56.0(13) . . . . ?
O14 W1 O8 W2 83.7(13) . . . . ?
O4 W1 O8 W2 29.8(14) 3_666 . . . ?
O22 W2 O8 W1 173.4(14) . . . . ?
O13 W2 O8 W1 -82.8(13) . . . . ?
O15 W2 O8 W1 73.7(14) . . . . ?
O18 W2 O8 W1 0(3) . . . . ?
O10A W1 O12 W6 -169.9(13) . . . . ?
O16 W1 O12 W6 85.9(14) . . . . ?
O14 W1 O12 W6 -53.7(14) . . . . ?
O4 W1 O12 W6 0.4(12) 3_666 . . . ?
O11A W6A O12A W1 151(2) . . . . ?
O18A W6A O12A W1 -47(4) 3_666 . . . ?
O3A W6A O12A W1 35(2) . . . . ?
O19A W6A O12A W1 -125(3) . . . . ?
O6 W6A O12A W1 -51(2) . . . . ?
O22A W2A O13A W3A 173.0(12) . . . 3_666 ?
O8A W2A O13A W3A 71.9(11) . . . 3_666 ?
O15A W2A O13A W3A -14(3) . . . 3_666 ?
O18A W2A O13A W3A -85.6(10) . . . 3_666 ?
O6 W2A O13A W3A -11.0(8) 3_666 . . 3_666 ?
O22 W2 O13 W3 -96(2) . . . 3_666 ?
O8 W2 O13 W3 163(2) . . . 3_666 ?
O15 W2 O13 W3 68(3) . . . 3_666 ?
O18 W2 O13 W3 6(2) . . . 3_666 ?
O22 W2 O13 O2 134.4(19) . . . 3_666 ?
O8 W2 O13 O2 32.9(19) . . . 3_666 ?
O15 W2 O13 O2 -62(3) . . . 3_666 ?
O18 W2 O13 O2 -123.6(19) . . . 3_666 ?
O17 W4 O15 W2 159.2(15) . . . . ?
O20 W4 O15 W2 -98.3(15) . . . . ?
O21 W4 O15 W2 32(4) . . . . ?
O16 W4 O15 W2 56.5(15) . . . . ?
O7 W4 O15 W2 -24.2(15) . . . . ?
O17A W4A O16A W1 -170.2(12) . . . . ?
O20A W4A O16A W1 17(3) . . . . ?
O21A W4A O16A W1 87.9(12) . . . . ?
O15A W4A O16A W1 -58.5(13) . . . . ?
O5 W4A O16A W1 3.0(10) . . . . ?
W3A W4A O16A W1 78.0(11) . . . . ?
O10A W1 O16 W4 123(3) . . . . ?
O12 W1 O16 W4 -130(3) . . . . ?
O8 W1 O16 W4 44(3) . . . . ?
O14 W1 O16 W4 -44(3) . . . . ?
O4 W1 O16 W4 -55(3) 3_666 . . . ?
O1 W3 O19 W6 128.2(17) . . . . ?
O13 W3 O19 W6 -17(2) 3_666 . . . ?
O2 W3 O19 W6 -78(2) . . . . ?
O21 W3 O19 W6 -149(2) . . . . ?
O2A W3 O19 W6 -101(2) . . . . ?
O18 W6 O19 W3 4(2) 3_666 . . . ?
O3 W6 O19 W3 88(3) . . . . ?
O12 W6 O19 W3 161(2) . . . . ?
O11 W6 O19 W3 -101(2) . . . . ?
O4 W6 O19 W3 88.7(19) 3_666 . . . ?
O9A W5A O20A W4A 110(4) . . . . ?
O2A W5A O20A W4A 36(4) . . . . ?
O3A W5A O20A W4A -126(4) 3_666 . . . ?
O14A W5A O20A W4A -45(5) 3_666 . . . ?
O1 W3A O21A W4A -141.0(17) . . . . ?
O2A W3A O21A W4A -31(2) . . . . ?
O19A W3A O21A W4A 143(2) . . . . ?
O13A W3A O21A W4A 112(2) 3_666 . . . ?
O6 W3A O21A W4A 76.7(19) . . . . ?
C3 N1 C1 N3 -0.3(17) . . . . ?
Ag1 N1 C1 N3 178.7(10) . . . . ?
C3 N1 C1 C2 175.0(15) . . . . ?
Ag1 N1 C1 C2 -6(2) . . . . ?
C4 N3 C1 N1 0.0(17) . . . . ?
C4 N3 C1 C2 -175.4(15) . . . . ?
C6 N4 C2 N2 1(2) . . . . ?
C6 N4 C2 C1 -179.3(17) . . . . ?
C5 N2 C2 N4 -0.5(18) . . . . ?
Ag2 N2 C2 N4 178.2(11) . . . . ?
C5 N2 C2 C1 179.7(17) . . . . ?
Ag2 N2 C2 C1 -2(2) . . . . ?
N1 C1 C2 N4 141.5(18) . . . . ?
N3 C1 C2 N4 -44(3) . . . . ?
N1 C1 C2 N2 -39(3) . . . . ?
N3 C1 C2 N2 135.7(18) . . . . ?
C1 N1 C3 C4 0.4(18) . . . . ?
Ag1 N1 C3 C4 -178.5(11) . . . . ?
N1 C3 C4 N3 -0.4(18) . . . . ?
C1 N3 C4 C3 0.3(18) . . . . ?
C2 N2 C5 C6 -0.1(19) . . . . ?
Ag2 N2 C5 C6 -178.8(12) . . . . ?
N2 C5 C6 N4 1(2) . . . . ?
C2 N4 C6 C5 -1(2) . . . . ?
C9 N5 C7 N7 -1.9(19) . . . . ?
Ag1 N5 C7 N7 176.1(11) . . . . ?
C9 N5 C7 C8 177.7(16) . . . . ?
Ag1 N5 C7 C8 -4(2) . . . . ?
C10 N7 C7 N5 2.5(19) . . . . ?
C10 N7 C7 C8 -177.1(16) . . . . ?
C11 N6 C8 N8 0.5(18) . . . . ?
Ag2 N6 C8 N8 171.4(10) . . . . ?
C11 N6 C8 C7 -178.6(16) . . . . ?
Ag2 N6 C8 C7 -8(3) . . . . ?
C12 N8 C8 N6 -1.9(18) . . . . ?
C12 N8 C8 C7 177.3(15) . . . . ?
N5 C7 C8 N6 -32(3) . . . . ?
N7 C7 C8 N6 147.7(18) . . . . ?
N5 C7 C8 N8 149.1(16) . . . . ?
N7 C7 C8 N8 -31(2) . . . . ?
C7 N5 C9 C10 0.5(19) . . . . ?
Ag1 N5 C9 C10 -177.5(11) . . . . ?
N5 C9 C10 N7 1.0(19) . . . . ?
C7 N7 C10 C9 -2.1(19) . . . . ?
C8 N6 C11 C12 1.0(18) . . . . ?
Ag2 N6 C11 C12 -170.4(11) . . . . ?
C8 N6 C11 C13 177.3(16) . . . . ?
Ag2 N6 C11 C13 6(2) . . . . ?
C8 N8 C12 C11 2.4(18) . . . . ?
C13 C11 C12 N8 -178.3(16) . . . . ?
N6 C11 C12 N8 -2.2(19) . . . . ?
C12 C11 C13 O24 -1(3) . . . . ?
N6 C11 C13 O24 -177.1(14) . . . . ?
C12 C11 C13 O23 -177.6(17) . . . . ?
N6 C11 C13 O23 7(3) . . . . ?
